data_7714956
loop_
_publ_author_name
'Stogniy, Marina Yu'
'Anufriev, Sergey A.'
'Bogdanova, Ekaterina V.'
'Gorodetskaya, Nadezhda A.'
'Anisimov, Alexei A.'
'Suponitsky, Kyrill Yu'
'Grishin, Ivan D.'
'Sivaev, Igor B.'

_publ_section_title
;
 Charge-compensated <i>nido</i>-carborane derivatives in the synthesis of
 iron(II) bis(dicarbollide) complexes.
;
_journal_issue 7
_journal_name_full 'Dalton transactions (Cambridge, England : 2003)'
_journal_page_first 3363
_journal_page_last 3376
_journal_paper_doi 10.1039/d3dt03549b
_journal_volume 53
_journal_year 2024
_chemical_formula_moiety 'C16 H48 B18 Fe N4 O2, 2(C3 H6 O)'
_chemical_formula_sum 'C22 H60 B18 Fe N4 O4'
_chemical_formula_weight 695.17
_space_group_crystal_system monoclinic
_space_group_IT_number 14
_space_group_name_Hall '-P 2yn'
_space_group_name_H-M_alt 'P 1 21/n 1'
_atom_sites_solution_hydrogens mixed
_atom_sites_solution_primary direct
_atom_sites_solution_secondary difmap
_audit_creation_method SHELXL-2014/6
_audit_update_record
;
2023-07-01 deposited with the CCDC.	2024-01-05 downloaded from the CCDC.
;
_cell_angle_alpha 90
_cell_angle_beta 95.624(10)
_cell_angle_gamma 90
_cell_formula_units_Z 2
_cell_length_a 9.237(3)
_cell_length_b 14.462(5)
_cell_length_c 13.944(4)
_cell_measurement_reflns_used 7076
_cell_measurement_temperature 120(2)
_cell_measurement_theta_max 26.01
_cell_measurement_theta_min 2.82
_cell_volume 1853.7(10)
_computing_cell_refinement 'SAINT (Bruker, 2014)'
_computing_data_collection 'APEX (Bruker, 2014)'
_computing_data_reduction 'SAINT (Bruker, 2014)'
_computing_molecular_graphics 'SHELXL-2014/6 (Sheldrick, 2014)'
_computing_publication_material 'SHELXL-2014/6 (Sheldrick, 2014) and PLATON (Spek, 2009)'
_computing_structure_refinement 'SHELXL-2014/6 (Sheldrick, 2014)'
_computing_structure_solution 'SHELXL-2014/6 (Sheldrick, 2014)'
_diffrn_ambient_temperature 120(2)
_diffrn_measured_fraction_theta_full 0.997
_diffrn_measured_fraction_theta_max 0.991
_diffrn_measurement_device_type 'Bruker APEX-II CCD'
_diffrn_measurement_method '\f and \w scans'
_diffrn_radiation_type MoK\a
_diffrn_radiation_wavelength 0.71073
_diffrn_reflns_av_R_equivalents 0.0503
_diffrn_reflns_av_unetI/netI 0.0372
_diffrn_reflns_Laue_measured_fraction_full 0.997
_diffrn_reflns_Laue_measured_fraction_max 0.991
_diffrn_reflns_limit_h_max 11
_diffrn_reflns_limit_h_min -11
_diffrn_reflns_limit_k_max 18
_diffrn_reflns_limit_k_min -18
_diffrn_reflns_limit_l_max 17
_diffrn_reflns_limit_l_min -17
_diffrn_reflns_number 26327
_diffrn_reflns_point_group_measured_fraction_full 0.997
_diffrn_reflns_point_group_measured_fraction_max 0.991
_diffrn_reflns_theta_full 25.242
_diffrn_reflns_theta_max 27.234
_diffrn_reflns_theta_min 2.817
_diffrn_source 'sealed tube'
_exptl_absorpt_coefficient_mu 0.443
_exptl_absorpt_correction_T_max 0.923
_exptl_absorpt_correction_T_min 0.842
_exptl_absorpt_correction_type multi-scan
_exptl_absorpt_process_details 'SADABS-2014/5 (Bruker,2014/5)'
_exptl_crystal_colour red
_exptl_crystal_density_diffrn 1.246
_exptl_crystal_description prizm
_exptl_crystal_F_000 736
_exptl_crystal_size_max 0.28
_exptl_crystal_size_mid 0.22
_exptl_crystal_size_min 0.18
_refine_diff_density_max 0.326
_refine_diff_density_min -0.255
_refine_diff_density_rms 0.051
_refine_ls_extinction_method none
_refine_ls_goodness_of_fit_ref 1.130
_refine_ls_hydrogen_treatment mixed
_refine_ls_matrix_type full
_refine_ls_number_parameters 278
_refine_ls_number_reflns 4106
_refine_ls_number_restraints 0
_refine_ls_restrained_S_all 1.130
_refine_ls_R_factor_all 0.0416
_refine_ls_R_factor_gt 0.0310
_refine_ls_shift/su_max 0.000
_refine_ls_shift/su_mean 0.000
_refine_ls_structure_factor_coef Fsqd
_refine_ls_weighting_details 'w=1/[\s^2^(Fo^2^)+(0.0431P)^2^+0.0884P] where P=(Fo^2^+2Fc^2^)/3'
_refine_ls_weighting_scheme calc
_refine_ls_wR_factor_gt 0.0793
_refine_ls_wR_factor_ref 0.0827
_reflns_Friedel_coverage 0.000
_reflns_number_gt 3363
_reflns_number_total 4106
_reflns_threshold_expression 'I > 2\s(I)'
_cod_data_source_file d3dt03549b2.cif
_cod_data_source_block siv36
_cod_depositor_comments 'Adding full bibliography for 7714955--7714960.cif.'
_cod_original_cell_volume 1853.6(11)
_cod_original_sg_symbol_H-M 'P 21/n'
_cod_database_code 7714956
_shelx_space_group_comment
;
The symmetry employed for this shelxl refinement is uniquely defined
by the following loop, which should always be used as a source of
symmetry information in preference to the above space-group names.
They are only intended as comments.
;
_shelxl_version_number 2014/6

loop_
_space_group_symop_operation_xyz
'x, y, z'
'-x+1/2, y+1/2, -z+1/2'
'-x, -y, -z'
'x-1/2, -y-1/2, z-1/2'

loop_
_atom_site_label
_atom_site_type_symbol
_atom_site_fract_x
_atom_site_fract_y
_atom_site_fract_z
_atom_site_U_iso_or_equiv
_atom_site_adp_type
_atom_site_occupancy
_atom_site_site_symmetry_order
_atom_site_calc_flag
_atom_site_refinement_flags_posn
_atom_site_refinement_flags_adp
_atom_site_refinement_flags_occupancy
_atom_site_disorder_assembly
_atom_site_disorder_group
Fe1 Fe 0.0000 0.0000 0.5000 0.00997(9) Uani 1 2 d S . P . .
O1 O 0.46662(12) 0.13846(7) 0.95979(8) 0.0208(2) Uani 1 1 d . . . . .
N1 N 0.13499(13) 0.20136(8) 0.53797(8) 0.0124(2) Uani 1 1 d . . . . .
N2 N 0.31460(13) 0.15970(8) 0.65505(9) 0.0166(3) Uani 1 1 d . . . . .
C1 C 0.14036(15) -0.06781(9) 0.42097(10) 0.0129(3) Uani 1 1 d . . . . .
C2 C 0.00513(15) -0.01979(9) 0.35626(10) 0.0136(3) Uani 1 1 d . . . . .
B4 B 0.22770(17) 0.00854(10) 0.49810(12) 0.0123(3) Uani 1 1 d . . . . .
B5 B 0.30453(18) -0.02704(11) 0.39030(12) 0.0149(3) Uani 1 1 d . . . . .
B6 B 0.15993(18) -0.04793(11) 0.30069(12) 0.0164(3) Uani 1 1 d . . . . .
B7 B -0.01050(17) 0.09391(11) 0.38407(11) 0.0127(3) Uani 1 1 d . . . . .
B8 B 0.13716(16) 0.11628(11) 0.47281(11) 0.0123(3) Uani 1 1 d . . . . .
B9 B 0.30377(17) 0.09131(11) 0.42009(12) 0.0138(3) Uani 1 1 d . . . . .
B10 B 0.25852(18) 0.05597(11) 0.29829(12) 0.0154(3) Uani 1 1 d . . . . .
B11 B 0.06556(18) 0.05716(11) 0.27611(12) 0.0153(3) Uani 1 1 d . . . . .
B12 B 0.15518(17) 0.14409(11) 0.34910(11) 0.0139(3) Uani 1 1 d . . . . .
C3 C 0.21318(14) 0.21945(9) 0.61999(10) 0.0133(3) Uani 1 1 d . . . . .
C4 C 0.18308(16) 0.30508(9) 0.67566(10) 0.0166(3) Uani 1 1 d . . . . .
H4A H 0.1340 0.3514 0.6314 0.020 Uiso 1 1 calc R U . . .
H4B H 0.2762 0.3320 0.7039 0.020 Uiso 1 1 calc R U . . .
C5 C 0.08676(18) 0.28358(11) 0.75630(11) 0.0257(4) Uani 1 1 d . . . . .
H5A H 0.0725 0.3400 0.7932 0.039 Uiso 1 1 calc R U . . .
H5B H 0.1339 0.2365 0.7992 0.039 Uiso 1 1 calc R U . . .
H5C H -0.0077 0.2605 0.7281 0.039 Uiso 1 1 calc R U . . .
C6 C 0.40930(15) 0.16590(10) 0.74557(10) 0.0167(3) Uani 1 1 d . . . . .
H6A H 0.3720 0.2140 0.7873 0.020 Uiso 1 1 calc R U . . .
H6B H 0.5087 0.1838 0.7319 0.020 Uiso 1 1 calc R U . . .
C7 C 0.41432(15) 0.07340(9) 0.79736(10) 0.0167(3) Uani 1 1 d . . . . .
H7A H 0.4474 0.0250 0.7543 0.020 Uiso 1 1 calc R U . . .
H7B H 0.3152 0.0568 0.8128 0.020 Uiso 1 1 calc R U . . .
C8 C 0.51655(16) 0.07616(10) 0.89010(10) 0.0201(3) Uani 1 1 d . . . . .
H8A H 0.5250 0.0133 0.9181 0.024 Uiso 1 1 calc R U . . .
H8B H 0.6145 0.0956 0.8749 0.024 Uiso 1 1 calc R U . . .
O1S O 0.17565(13) 0.08893(8) 0.96018(9) 0.0365(3) Uani 1 1 d . . . . .
C1S C -0.07193(17) 0.12499(12) 0.97321(12) 0.0290(4) Uani 1 1 d . . . . .
H1SA H -0.0899 0.0771 0.9238 0.043 Uiso 1 1 calc R U . . .
H1SB H -0.1161 0.1833 0.9493 0.043 Uiso 1 1 calc R U . . .
H1SC H -0.1149 0.1061 1.0317 0.043 Uiso 1 1 calc R U . . .
C2S C 0.08857(17) 0.13809(10) 0.99586(11) 0.0223(3) Uani 1 1 d . . . . .
C3S C 0.13793(19) 0.21395(11) 1.06421(13) 0.0314(4) Uani 1 1 d . . . . .
H3SA H 0.2434 0.2096 1.0804 0.047 Uiso 1 1 calc R U . . .
H3SB H 0.0888 0.2081 1.1231 0.047 Uiso 1 1 calc R U . . .
H3SC H 0.1140 0.2739 1.0340 0.047 Uiso 1 1 calc R U . . .
H1 H 0.1354(16) -0.1314(11) 0.4341(11) 0.017(4) Uiso 1 1 d . . . . .
H2 H -0.0722(17) -0.0595(11) 0.3323(11) 0.020(4) Uiso 1 1 d . . . . .
H4 H 0.2928(17) -0.0161(10) 0.5620(11) 0.019(4) Uiso 1 1 d . . . . .
H5 H 0.3979(16) -0.0730(10) 0.3955(11) 0.018(4) Uiso 1 1 d . . . . .
H6 H 0.1544(15) -0.1084(10) 0.2520(10) 0.014(4) Uiso 1 1 d . . . . .
H7 H -0.1152(16) 0.1323(10) 0.3714(10) 0.017(4) Uiso 1 1 d . . . . .
H9 H 0.4060(17) 0.1297(10) 0.4442(11) 0.024(4) Uiso 1 1 d . . . . .
H10 H 0.3296(17) 0.0699(11) 0.2380(11) 0.025(4) Uiso 1 1 d . . . . .
H11 H -0.0013(16) 0.0671(10) 0.2066(11) 0.020(4) Uiso 1 1 d . . . . .
H12 H 0.1567(16) 0.2181(10) 0.3240(10) 0.017(4) Uiso 1 1 d . . . . .
H2N H 0.3300(17) 0.1113(11) 0.6204(12) 0.024(4) Uiso 1 1 d . . . . .
H1N H 0.0828(18) 0.2440(12) 0.5157(11) 0.023(5) Uiso 1 1 d . . . . .
H1O H 0.380(2) 0.1274(15) 0.9702(15) 0.061(7) Uiso 1 1 d . . . . .

loop_
_atom_site_aniso_label
_atom_site_aniso_U_11
_atom_site_aniso_U_22
_atom_site_aniso_U_33
_atom_site_aniso_U_23
_atom_site_aniso_U_13
_atom_site_aniso_U_12
Fe1 0.00979(14) 0.01072(14) 0.00922(15) -0.00065(11) -0.00001(10) 0.00086(10)
O1 0.0232(6) 0.0232(6) 0.0158(6) -0.0034(4) 0.0010(5) -0.0049(5)
N1 0.0130(6) 0.0114(6) 0.0122(6) 0.0009(5) -0.0017(5) 0.0013(5)
N2 0.0182(6) 0.0157(6) 0.0144(6) -0.0039(5) -0.0057(5) 0.0035(5)
C1 0.0139(7) 0.0120(7) 0.0128(7) -0.0004(5) 0.0014(5) 0.0016(5)
C2 0.0125(7) 0.0164(7) 0.0113(7) -0.0011(5) -0.0015(5) -0.0010(5)
B4 0.0123(7) 0.0126(7) 0.0120(8) -0.0012(6) 0.0004(6) 0.0009(6)
B5 0.0142(8) 0.0145(8) 0.0160(9) -0.0001(6) 0.0020(6) 0.0016(6)
B6 0.0177(8) 0.0173(8) 0.0145(9) -0.0026(7) 0.0030(7) 0.0005(6)
B7 0.0140(7) 0.0139(7) 0.0098(8) -0.0003(6) -0.0011(6) 0.0012(6)
B8 0.0122(7) 0.0128(7) 0.0113(8) -0.0008(6) -0.0020(6) 0.0010(6)
B9 0.0131(8) 0.0139(8) 0.0144(8) 0.0003(6) 0.0009(6) 0.0005(6)
B10 0.0157(8) 0.0167(8) 0.0143(8) 0.0005(6) 0.0035(6) 0.0009(6)
B11 0.0164(8) 0.0184(8) 0.0110(8) 0.0006(6) 0.0006(6) -0.0002(6)
B12 0.0144(8) 0.0160(8) 0.0111(8) 0.0004(6) 0.0002(6) 0.0001(6)
C3 0.0132(7) 0.0130(7) 0.0136(7) 0.0009(5) 0.0012(5) -0.0018(5)
C4 0.0192(7) 0.0143(7) 0.0155(8) -0.0032(6) -0.0027(6) 0.0018(6)
C5 0.0280(9) 0.0254(8) 0.0245(9) -0.0063(7) 0.0068(7) 0.0015(7)
C6 0.0172(7) 0.0173(7) 0.0143(7) -0.0022(6) -0.0054(6) -0.0007(6)
C7 0.0179(7) 0.0169(7) 0.0150(8) -0.0013(6) -0.0004(6) 0.0011(6)
C8 0.0233(8) 0.0203(8) 0.0163(8) 0.0016(6) 0.0001(6) 0.0035(6)
O1S 0.0275(6) 0.0365(7) 0.0474(8) -0.0173(6) 0.0131(6) -0.0054(5)
C1S 0.0261(9) 0.0340(9) 0.0267(9) -0.0017(7) 0.0019(7) -0.0001(7)
C2S 0.0267(8) 0.0220(8) 0.0188(8) 0.0020(6) 0.0060(7) -0.0023(6)
C3S 0.0350(10) 0.0244(9) 0.0352(10) -0.0071(7) 0.0063(8) -0.0037(7)

loop_
_atom_type_symbol
_atom_type_description
_atom_type_scat_dispersion_real
_atom_type_scat_dispersion_imag
_atom_type_scat_source
C C 0.0033 0.0016 'International Tables Vol C Tables 4.2.6.8 and 6.1.1.4'
H H 0.0000 0.0000 'International Tables Vol C Tables 4.2.6.8 and 6.1.1.4'
B B 0.0013 0.0007 'International Tables Vol C Tables 4.2.6.8 and 6.1.1.4'
N N 0.0061 0.0033 'International Tables Vol C Tables 4.2.6.8 and 6.1.1.4'
O O 0.0106 0.0060 'International Tables Vol C Tables 4.2.6.8 and 6.1.1.4'
Fe Fe 0.3463 0.8444 'International Tables Vol C Tables 4.2.6.8 and 6.1.1.4'

loop_
_geom_angle_atom_site_label_1
_geom_angle_atom_site_label_2
_geom_angle_atom_site_label_3
_geom_angle
_geom_angle_site_symmetry_1
_geom_angle_site_symmetry_3
_geom_angle_publ_flag
C2 Fe1 C2 180.0 3_556 . ?
C2 Fe1 C1 132.91(5) 3_556 . ?
C2 Fe1 C1 47.09(5) . . ?
C2 Fe1 C1 47.09(5) 3_556 3_556 ?
C2 Fe1 C1 132.91(5) . 3_556 ?
C1 Fe1 C1 180.0 . 3_556 ?
C2 Fe1 B7 48.46(6) 3_556 3_556 ?
C2 Fe1 B7 131.54(6) . 3_556 ?
C1 Fe1 B7 96.96(6) . 3_556 ?
C1 Fe1 B7 83.04(6) 3_556 3_556 ?
C2 Fe1 B7 131.54(6) 3_556 . ?
C2 Fe1 B7 48.46(6) . . ?
C1 Fe1 B7 83.04(6) . . ?
C1 Fe1 B7 96.96(6) 3_556 . ?
B7 Fe1 B7 180.00(5) 3_556 . ?
C2 Fe1 B4 82.88(6) 3_556 3_556 ?
C2 Fe1 B4 97.12(6) . 3_556 ?
C1 Fe1 B4 131.90(6) . 3_556 ?
C1 Fe1 B4 48.10(6) 3_556 3_556 ?
B7 Fe1 B4 85.62(6) 3_556 3_556 ?
B7 Fe1 B4 94.38(6) . 3_556 ?
C2 Fe1 B4 97.12(6) 3_556 . ?
C2 Fe1 B4 82.88(6) . . ?
C1 Fe1 B4 48.10(6) . . ?
C1 Fe1 B4 131.90(6) 3_556 . ?
B7 Fe1 B4 94.38(6) 3_556 . ?
B7 Fe1 B4 85.62(6) . . ?
B4 Fe1 B4 180.0 3_556 . ?
C2 Fe1 B8 97.72(6) 3_556 . ?
C2 Fe1 B8 82.28(6) . . ?
C1 Fe1 B8 82.20(6) . . ?
C1 Fe1 B8 97.80(6) 3_556 . ?
B7 Fe1 B8 130.74(6) 3_556 . ?
B7 Fe1 B8 49.26(6) . . ?
B4 Fe1 B8 130.55(6) 3_556 . ?
B4 Fe1 B8 49.45(6) . . ?
C2 Fe1 B8 82.28(6) 3_556 3_556 ?
C2 Fe1 B8 97.72(6) . 3_556 ?
C1 Fe1 B8 97.80(6) . 3_556 ?
C1 Fe1 B8 82.20(6) 3_556 3_556 ?
B7 Fe1 B8 49.26(6) 3_556 3_556 ?
B7 Fe1 B8 130.74(6) . 3_556 ?
B4 Fe1 B8 49.45(6) 3_556 3_556 ?
B4 Fe1 B8 130.55(6) . 3_556 ?
B8 Fe1 B8 180.0 . 3_556 ?
C8 O1 H1O 111.8(15) . . ?
C3 N1 B8 129.55(12) . . ?
C3 N1 H1N 115.4(11) . . ?
B8 N1 H1N 114.8(11) . . ?
C3 N2 C6 127.96(12) . . ?
C3 N2 H2N 117.7(11) . . ?
C6 N2 H2N 114.3(11) . . ?
C2 C1 B4 111.56(11) . . ?
C2 C1 B5 111.37(11) . . ?
B4 C1 B5 63.68(9) . . ?
C2 C1 B6 62.46(9) . . ?
B4 C1 B6 114.84(11) . . ?
B5 C1 B6 61.52(9) . . ?
C2 C1 Fe1 66.32(7) . . ?
B4 C1 Fe1 68.29(7) . . ?
B5 C1 Fe1 126.44(9) . . ?
B6 C1 Fe1 125.34(9) . . ?
C2 C1 H1 118.5(9) . . ?
B4 C1 H1 123.0(9) . . ?
B5 C1 H1 116.4(9) . . ?
B6 C1 H1 111.3(9) . . ?
Fe1 C1 H1 108.7(9) . . ?
C1 C2 B7 111.42(11) . . ?
C1 C2 B11 111.04(11) . . ?
B7 C2 B11 63.87(9) . . ?
C1 C2 B6 61.73(9) . . ?
B7 C2 B6 114.83(11) . . ?
B11 C2 B6 61.69(9) . . ?
C1 C2 Fe1 66.59(7) . . ?
B7 C2 Fe1 68.13(7) . . ?
B11 C2 Fe1 126.48(9) . . ?
B6 C2 Fe1 124.92(9) . . ?
C1 C2 H2 116.6(9) . . ?
B7 C2 H2 125.9(9) . . ?
B11 C2 H2 116.5(9) . . ?
B6 C2 H2 108.9(9) . . ?
Fe1 C2 H2 110.0(9) . . ?
C1 B4 B8 105.01(11) . . ?
C1 B4 B5 58.95(9) . . ?
B8 B4 B5 107.45(11) . . ?
C1 B4 B9 103.85(11) . . ?
B8 B4 B9 60.35(9) . . ?
B5 B4 B9 58.51(9) . . ?
C1 B4 Fe1 63.60(7) . . ?
B8 B4 Fe1 66.77(7) . . ?
B5 B4 Fe1 117.98(10) . . ?
B9 B4 Fe1 119.59(9) . . ?
C1 B4 H4 120.0(8) . . ?
B8 B4 H4 131.2(8) . . ?
B5 B4 H4 111.1(8) . . ?
B9 B4 H4 119.7(8) . . ?
Fe1 B4 H4 116.3(8) . . ?
C1 B5 B9 104.51(11) . . ?
C1 B5 B6 59.49(9) . . ?
B9 B5 B6 108.26(11) . . ?
C1 B5 B10 104.87(11) . . ?
B9 B5 B10 60.52(9) . . ?
B6 B5 B10 59.56(9) . . ?
C1 B5 B4 57.36(8) . . ?
B9 B5 B4 60.93(9) . . ?
B6 B5 B4 107.92(11) . . ?
B10 B5 B4 108.89(11) . . ?
C1 B5 H5 119.2(8) . . ?
B9 B5 H5 126.9(8) . . ?
B6 B5 H5 118.9(8) . . ?
B10 B5 H5 126.4(8) . . ?
B4 B5 H5 119.7(8) . . ?
C1 B6 C2 55.81(8) . . ?
C1 B6 B10 105.31(11) . . ?
C2 B6 B10 104.97(11) . . ?
C1 B6 B5 58.99(9) . . ?
C2 B6 B5 104.05(11) . . ?
B10 B6 B5 60.63(9) . . ?
C1 B6 B11 103.56(11) . . ?
C2 B6 B11 58.29(9) . . ?
B10 B6 B11 60.57(9) . . ?
B5 B6 B11 108.35(12) . . ?
C1 B6 H6 117.5(7) . . ?
C2 B6 H6 117.9(7) . . ?
B10 B6 H6 131.1(7) . . ?
B5 B6 H6 123.9(7) . . ?
B11 B6 H6 124.6(7) . . ?
C2 B7 B8 104.96(10) . . ?
C2 B7 B11 58.35(9) . . ?
B8 B7 B11 107.42(11) . . ?
C2 B7 B12 103.55(11) . . ?
B8 B7 B12 60.12(9) . . ?
B11 B7 B12 58.83(9) . . ?
C2 B7 Fe1 63.42(7) . . ?
B8 B7 Fe1 66.98(7) . . ?
B11 B7 Fe1 117.28(10) . . ?
B12 B7 Fe1 119.37(9) . . ?
C2 B7 H7 122.5(8) . . ?
B8 B7 H7 127.9(8) . . ?
B11 B7 H7 114.7(8) . . ?
B12 B7 H7 120.2(8) . . ?
Fe1 B7 H7 114.7(8) . . ?
N1 B8 B7 120.34(11) . . ?
N1 B8 B4 128.08(12) . . ?
B7 B8 B4 106.91(11) . . ?
N1 B8 B12 113.46(11) . . ?
B7 B8 B12 60.61(9) . . ?
B4 B8 B12 107.42(11) . . ?
N1 B8 B9 117.62(11) . . ?
B7 B8 B9 107.84(11) . . ?
B4 B8 B9 60.33(9) . . ?
B12 B8 B9 59.37(9) . . ?
N1 B8 Fe1 118.64(10) . . ?
B7 B8 Fe1 63.76(7) . . ?
B4 B8 Fe1 63.77(7) . . ?
B12 B8 Fe1 117.01(9) . . ?
B9 B8 Fe1 116.97(9) . . ?
B5 B9 B12 107.80(11) . . ?
B5 B9 B10 60.20(9) . . ?
B12 B9 B10 59.89(9) . . ?
B5 B9 B4 60.56(9) . . ?
B12 B9 B4 107.12(11) . . ?
B10 B9 B4 108.36(11) . . ?
B5 B9 B8 108.27(11) . . ?
B12 B9 B8 60.01(9) . . ?
B10 B9 B8 108.39(11) . . ?
B4 B9 B8 59.32(9) . . ?
B5 B9 H9 122.1(8) . . ?
B12 B9 H9 122.4(8) . . ?
B10 B9 H9 122.7(8) . . ?
B4 B9 H9 121.0(8) . . ?
B8 B9 H9 120.4(8) . . ?
B6 B10 B5 59.81(9) . . ?
B6 B10 B11 59.99(9) . . ?
B5 B10 B11 107.25(11) . . ?
B6 B10 B12 107.76(12) . . ?
B5 B10 B12 107.20(12) . . ?
B11 B10 B12 59.68(9) . . ?
B6 B10 B9 107.47(12) . . ?
B5 B10 B9 59.29(9) . . ?
B11 B10 B9 107.46(11) . . ?
B12 B10 B9 60.05(9) . . ?
B6 B10 H10 120.3(8) . . ?
B5 B10 H10 122.7(8) . . ?
B11 B10 H10 120.8(8) . . ?
B12 B10 H10 122.7(8) . . ?
B9 B10 H10 123.8(8) . . ?
C2 B11 B6 60.01(9) . . ?
C2 B11 B12 104.51(11) . . ?
B6 B11 B12 107.75(11) . . ?
C2 B11 B10 105.42(11) . . ?
B6 B11 B10 59.44(9) . . ?
B12 B11 B10 60.20(9) . . ?
C2 B11 B7 57.79(9) . . ?
B6 B11 B7 108.46(11) . . ?
B12 B11 B7 60.61(9) . . ?
B10 B11 B7 108.88(11) . . ?
C2 B11 H11 117.9(8) . . ?
B6 B11 H11 120.2(8) . . ?
B12 B11 H11 126.9(8) . . ?
B10 B11 H11 128.1(8) . . ?
B7 B11 H11 117.6(8) . . ?
B11 B12 B10 60.12(9) . . ?
B11 B12 B9 107.83(11) . . ?
B10 B12 B9 60.07(9) . . ?
B11 B12 B8 108.13(11) . . ?
B10 B12 B8 109.02(11) . . ?
B9 B12 B8 60.62(9) . . ?
B11 B12 B7 60.56(9) . . ?
B10 B12 B7 108.78(11) . . ?
B9 B12 B7 107.77(11) . . ?
B8 B12 B7 59.27(9) . . ?
B11 B12 H12 121.0(7) . . ?
B10 B12 H12 122.2(7) . . ?
B9 B12 H12 123.1(7) . . ?
B8 B12 H12 121.1(7) . . ?
B7 B12 H12 120.2(7) . . ?
N1 C3 N2 119.72(12) . . ?
N1 C3 C4 119.92(12) . . ?
N2 C3 C4 120.30(12) . . ?
C3 C4 C5 111.23(12) . . ?
C3 C4 H4A 109.4 . . ?
C5 C4 H4A 109.4 . . ?
C3 C4 H4B 109.4 . . ?
C5 C4 H4B 109.4 . . ?
H4A C4 H4B 108.0 . . ?
C4 C5 H5A 109.5 . . ?
C4 C5 H5B 109.5 . . ?
H5A C5 H5B 109.5 . . ?
C4 C5 H5C 109.5 . . ?
H5A C5 H5C 109.5 . . ?
H5B C5 H5C 109.5 . . ?
N2 C6 C7 110.08(11) . . ?
N2 C6 H6A 109.6 . . ?
C7 C6 H6A 109.6 . . ?
N2 C6 H6B 109.6 . . ?
C7 C6 H6B 109.6 . . ?
H6A C6 H6B 108.2 . . ?
C6 C7 C8 111.57(11) . . ?
C6 C7 H7A 109.3 . . ?
C8 C7 H7A 109.3 . . ?
C6 C7 H7B 109.3 . . ?
C8 C7 H7B 109.3 . . ?
H7A C7 H7B 108.0 . . ?
O1 C8 C7 112.18(12) . . ?
O1 C8 H8A 109.2 . . ?
C7 C8 H8A 109.2 . . ?
O1 C8 H8B 109.2 . . ?
C7 C8 H8B 109.2 . . ?
H8A C8 H8B 107.9 . . ?
C2S C1S H1SA 109.5 . . ?
C2S C1S H1SB 109.5 . . ?
H1SA C1S H1SB 109.5 . . ?
C2S C1S H1SC 109.5 . . ?
H1SA C1S H1SC 109.5 . . ?
H1SB C1S H1SC 109.5 . . ?
O1S C2S C3S 121.16(15) . . ?
O1S C2S C1S 121.38(14) . . ?
C3S C2S C1S 117.46(14) . . ?
C2S C3S H3SA 109.5 . . ?
C2S C3S H3SB 109.5 . . ?
H3SA C3S H3SB 109.5 . . ?
C2S C3S H3SC 109.5 . . ?
H3SA C3S H3SC 109.5 . . ?
H3SB C3S H3SC 109.5 . . ?

loop_
_geom_bond_atom_site_label_1
_geom_bond_atom_site_label_2
_geom_bond_distance
_geom_bond_site_symmetry_2
_geom_bond_publ_flag
Fe1 C2 2.0297(16) 3_556 ?
Fe1 C2 2.0297(16) . ?
Fe1 C1 2.0339(14) . ?
Fe1 C1 2.0339(14) 3_556 ?
Fe1 B7 2.1062(16) 3_556 ?
Fe1 B7 2.1062(16) . ?
Fe1 B4 2.1096(17) 3_556 ?
Fe1 B4 2.1096(17) . ?
Fe1 B8 2.1612(16) . ?
Fe1 B8 2.1612(16) 3_556 ?
O1 C8 1.4340(18) . ?
O1 H1O 0.84(2) . ?
N1 C3 1.3177(17) . ?
N1 B8 1.5308(19) . ?
N1 H1N 0.824(17) . ?
N2 C3 1.3317(17) . ?
N2 C6 1.4662(17) . ?
N2 H2N 0.870(16) . ?
C1 C2 1.6234(19) . ?
C1 B4 1.690(2) . ?
C1 B5 1.720(2) . ?
C1 B6 1.728(2) . ?
C1 H1 0.940(15) . ?
C2 B7 1.699(2) . ?
C2 B11 1.709(2) . ?
C2 B6 1.740(2) . ?
C2 H2 0.952(16) . ?
B4 B8 1.787(2) . ?
B4 B5 1.799(2) . ?
B4 B9 1.805(2) . ?
B4 H4 1.084(15) . ?
B5 B9 1.761(2) . ?
B5 B6 1.763(2) . ?
B5 B10 1.778(2) . ?
B5 H5 1.085(15) . ?
B6 B10 1.759(2) . ?
B6 B11 1.769(2) . ?
B6 H6 1.105(14) . ?
B7 B8 1.779(2) . ?
B7 B11 1.803(2) . ?
B7 B12 1.803(2) . ?
B7 H7 1.114(15) . ?
B8 B12 1.795(2) . ?
B8 B9 1.806(2) . ?
B9 B12 1.783(2) . ?
B9 B10 1.784(2) . ?
B9 H9 1.118(15) . ?
B10 B11 1.779(2) . ?
B10 B12 1.780(2) . ?
B10 H10 1.135(16) . ?
B11 B12 1.771(2) . ?
B11 H11 1.107(15) . ?
B12 H12 1.127(14) . ?
C3 C4 1.5018(18) . ?
C4 C5 1.533(2) . ?
C4 H4A 0.9900 . ?
C4 H4B 0.9900 . ?
C5 H5A 0.9800 . ?
C5 H5B 0.9800 . ?
C5 H5C 0.9800 . ?
C6 C7 1.5188(19) . ?
C6 H6A 0.9900 . ?
C6 H6B 0.9900 . ?
C7 C8 1.5252(19) . ?
C7 H7A 0.9900 . ?
C7 H7B 0.9900 . ?
C8 H8A 0.9900 . ?
C8 H8B 0.9900 . ?
O1S C2S 1.2159(18) . ?
C1S C2S 1.497(2) . ?
C1S H1SA 0.9800 . ?
C1S H1SB 0.9800 . ?
C1S H1SC 0.9800 . ?
C2S C3S 1.495(2) . ?
C3S H3SA 0.9800 . ?
C3S H3SB 0.9800 . ?
C3S H3SC 0.9800 . ?

loop_
_geom_torsion_atom_site_label_1
_geom_torsion_atom_site_label_2
_geom_torsion_atom_site_label_3
_geom_torsion_atom_site_label_4
_geom_torsion
_geom_torsion_site_symmetry_1
_geom_torsion_site_symmetry_2
_geom_torsion_site_symmetry_3
_geom_torsion_site_symmetry_4
_geom_torsion_publ_flag
B4 C1 C2 B7 0.12(15) . . . . ?
B5 C1 C2 B7 -68.95(14) . . . . ?
B6 C1 C2 B7 -107.53(12) . . . . ?
Fe1 C1 C2 B7 52.70(9) . . . . ?
B4 C1 C2 B11 69.26(14) . . . . ?
B5 C1 C2 B11 0.20(15) . . . . ?
B6 C1 C2 B11 -38.39(11) . . . . ?
Fe1 C1 C2 B11 121.85(10) . . . . ?
B4 C1 C2 B6 107.65(12) . . . . ?
B5 C1 C2 B6 38.58(11) . . . . ?
Fe1 C1 C2 B6 160.24(9) . . . . ?
B4 C1 C2 Fe1 -52.58(9) . . . . ?
B5 C1 C2 Fe1 -121.65(10) . . . . ?
B6 C1 C2 Fe1 -160.24(9) . . . . ?
C2 C1 B4 B8 -2.40(14) . . . . ?
B5 C1 B4 B8 101.59(12) . . . . ?
B6 C1 B4 B8 66.19(14) . . . . ?
Fe1 C1 B4 B8 -53.92(9) . . . . ?
C2 C1 B4 B5 -103.99(12) . . . . ?
B6 C1 B4 B5 -35.40(11) . . . . ?
Fe1 C1 B4 B5 -155.51(9) . . . . ?
C2 C1 B4 B9 -64.92(13) . . . . ?
B5 C1 B4 B9 39.07(10) . . . . ?
B6 C1 B4 B9 3.67(14) . . . . ?
Fe1 C1 B4 B9 -116.44(9) . . . . ?
C2 C1 B4 Fe1 51.52(9) . . . . ?
B5 C1 B4 Fe1 155.51(9) . . . . ?
B6 C1 B4 Fe1 120.11(11) . . . . ?
C2 C1 B5 B9 63.91(14) . . . . ?
B4 C1 B5 B9 -40.38(10) . . . . ?
B6 C1 B5 B9 102.89(12) . . . . ?
Fe1 C1 B5 B9 -11.78(16) . . . . ?
C2 C1 B5 B6 -38.99(11) . . . . ?
B4 C1 B5 B6 -143.27(11) . . . . ?
Fe1 C1 B5 B6 -114.67(12) . . . . ?
C2 C1 B5 B10 1.12(14) . . . . ?
B4 C1 B5 B10 -103.17(12) . . . . ?
B6 C1 B5 B10 40.10(10) . . . . ?
Fe1 C1 B5 B10 -74.57(14) . . . . ?
C2 C1 B5 B4 104.28(12) . . . . ?
B6 C1 B5 B4 143.27(11) . . . . ?
Fe1 C1 B5 B4 28.60(11) . . . . ?
B8 B4 B5 C1 -97.34(11) . . . . ?
B9 B4 B5 C1 -134.15(11) . . . . ?
Fe1 B4 B5 C1 -24.86(9) . . . . ?
C1 B4 B5 B9 134.15(11) . . . . ?
B8 B4 B5 B9 36.81(10) . . . . ?
Fe1 B4 B5 B9 109.28(11) . . . . ?
C1 B4 B5 B6 32.79(10) . . . . ?
B8 B4 B5 B6 -64.55(13) . . . . ?
B9 B4 B5 B6 -101.36(12) . . . . ?
Fe1 B4 B5 B6 7.92(15) . . . . ?
C1 B4 B5 B10 95.91(12) . . . . ?
B8 B4 B5 B10 -1.43(14) . . . . ?
B9 B4 B5 B10 -38.24(11) . . . . ?
Fe1 B4 B5 B10 71.05(13) . . . . ?
B4 C1 B6 C2 -102.44(12) . . . . ?
B5 C1 B6 C2 -138.64(11) . . . . ?
Fe1 C1 B6 C2 -22.31(10) . . . . ?
C2 C1 B6 B10 97.92(12) . . . . ?
B4 C1 B6 B10 -4.52(15) . . . . ?
B5 C1 B6 B10 -40.72(11) . . . . ?
Fe1 C1 B6 B10 75.61(14) . . . . ?
C2 C1 B6 B5 138.64(11) . . . . ?
B4 C1 B6 B5 36.21(11) . . . . ?
Fe1 C1 B6 B5 116.33(12) . . . . ?
C2 C1 B6 B11 35.18(10) . . . . ?
B4 C1 B6 B11 -67.26(14) . . . . ?
B5 C1 B6 B11 -103.46(12) . . . . ?
Fe1 C1 B6 B11 12.87(15) . . . . ?
B7 C2 B6 C1 102.01(12) . . . . ?
B11 C2 B6 C1 138.83(11) . . . . ?
Fe1 C2 B6 C1 22.24(10) . . . . ?
C1 C2 B6 B10 -98.56(12) . . . . ?
B7 C2 B6 B10 3.45(15) . . . . ?
B11 C2 B6 B10 40.27(10) . . . . ?
Fe1 C2 B6 B10 -76.32(13) . . . . ?
C1 C2 B6 B5 -35.72(10) . . . . ?
B7 C2 B6 B5 66.29(14) . . . . ?
B11 C2 B6 B5 103.11(12) . . . . ?
Fe1 C2 B6 B5 -13.48(15) . . . . ?
C1 C2 B6 B11 -138.83(11) . . . . ?
B7 C2 B6 B11 -36.82(11) . . . . ?
Fe1 C2 B6 B11 -116.59(12) . . . . ?
B9 B5 B6 C1 -96.42(12) . . . . ?
B10 B5 B6 C1 -133.77(12) . . . . ?
B4 B5 B6 C1 -31.96(10) . . . . ?
C1 B5 B6 C2 34.29(10) . . . . ?
B9 B5 B6 C2 -62.13(13) . . . . ?
B10 B5 B6 C2 -99.48(12) . . . . ?
B4 B5 B6 C2 2.34(14) . . . . ?
C1 B5 B6 B10 133.77(12) . . . . ?
B9 B5 B6 B10 37.35(11) . . . . ?
B4 B5 B6 B10 101.81(12) . . . . ?
C1 B5 B6 B11 95.10(12) . . . . ?
B9 B5 B6 B11 -1.32(15) . . . . ?
B10 B5 B6 B11 -38.67(11) . . . . ?
B4 B5 B6 B11 63.14(14) . . . . ?
C1 C2 B7 B8 2.22(15) . . . . ?
B11 C2 B7 B8 -101.50(12) . . . . ?
B6 C2 B7 B8 -65.50(14) . . . . ?
Fe1 C2 B7 B8 54.10(9) . . . . ?
C1 C2 B7 B11 103.72(12) . . . . ?
B6 C2 B7 B11 36.00(11) . . . . ?
Fe1 C2 B7 B11 155.60(9) . . . . ?
C1 C2 B7 B12 64.45(14) . . . . ?
B11 C2 B7 B12 -39.27(10) . . . . ?
B6 C2 B7 B12 -3.27(14) . . . . ?
Fe1 C2 B7 B12 116.33(9) . . . . ?
C1 C2 B7 Fe1 -51.88(9) . . . . ?
B11 C2 B7 Fe1 -155.60(9) . . . . ?
B6 C2 B7 Fe1 -119.60(11) . . . . ?
C3 N1 B8 B7 162.82(13) . . . . ?
C3 N1 B8 B4 10.4(2) . . . . ?
C3 N1 B8 B12 -128.64(14) . . . . ?
C3 N1 B8 B9 -62.20(19) . . . . ?
C3 N1 B8 Fe1 88.13(16) . . . . ?
C2 B7 B8 N1 -161.22(12) . . . . ?
B11 B7 B8 N1 137.82(12) . . . . ?
B12 B7 B8 N1 101.53(14) . . . . ?
Fe1 B7 B8 N1 -109.31(13) . . . . ?
C2 B7 B8 B4 -3.57(14) . . . . ?
B11 B7 B8 B4 -64.53(13) . . . . ?
B12 B7 B8 B4 -100.83(12) . . . . ?
Fe1 B7 B8 B4 48.34(9) . . . . ?
C2 B7 B8 B12 97.25(12) . . . . ?
B11 B7 B8 B12 36.30(10) . . . . ?
Fe1 B7 B8 B12 149.17(9) . . . . ?
C2 B7 B8 B9 59.96(13) . . . . ?
B11 B7 B8 B9 -1.00(14) . . . . ?
B12 B7 B8 B9 -37.30(10) . . . . ?
Fe1 B7 B8 B9 111.87(10) . . . . ?
C2 B7 B8 Fe1 -51.91(8) . . . . ?
B11 B7 B8 Fe1 -112.87(10) . . . . ?
B12 B7 B8 Fe1 -149.17(9) . . . . ?
C1 B4 B8 N1 159.00(13) . . . . ?
B5 B4 B8 N1 -139.39(14) . . . . ?
B9 B4 B8 N1 -103.38(16) . . . . ?
Fe1 B4 B8 N1 107.02(14) . . . . ?
C1 B4 B8 B7 3.65(14) . . . . ?
B5 B4 B8 B7 65.26(13) . . . . ?
B9 B4 B8 B7 101.27(12) . . . . ?
Fe1 B4 B8 B7 -48.33(9) . . . . ?
C1 B4 B8 B12 -60.11(13) . . . . ?
B5 B4 B8 B12 1.51(14) . . . . ?
B9 B4 B8 B12 37.51(10) . . . . ?
Fe1 B4 B8 B12 -112.09(9) . . . . ?
C1 B4 B8 B9 -97.62(12) . . . . ?
B5 B4 B8 B9 -36.00(10) . . . . ?
Fe1 B4 B8 B9 -149.60(9) . . . . ?
C1 B4 B8 Fe1 51.98(8) . . . . ?
B5 B4 B8 Fe1 113.59(10) . . . . ?
B9 B4 B8 Fe1 149.60(9) . . . . ?
C1 B5 B9 B12 -61.39(14) . . . . ?
B6 B5 B9 B12 0.78(15) . . . . ?
B10 B5 B9 B12 37.72(11) . . . . ?
B4 B5 B9 B12 -100.01(12) . . . . ?
C1 B5 B9 B10 -99.11(12) . . . . ?
B6 B5 B9 B10 -36.93(11) . . . . ?
B4 B5 B9 B10 -137.73(12) . . . . ?
C1 B5 B9 B4 38.62(10) . . . . ?
B6 B5 B9 B4 100.79(12) . . . . ?
B10 B5 B9 B4 137.73(12) . . . . ?
C1 B5 B9 B8 2.06(14) . . . . ?
B6 B5 B9 B8 64.24(14) . . . . ?
B10 B5 B9 B8 101.17(12) . . . . ?
B4 B5 B9 B8 -36.56(10) . . . . ?
C1 B4 B9 B5 -39.29(10) . . . . ?
B8 B4 B9 B5 -138.88(11) . . . . ?
Fe1 B4 B9 B5 -106.55(11) . . . . ?
C1 B4 B9 B12 61.87(13) . . . . ?
B8 B4 B9 B12 -37.73(10) . . . . ?
B5 B4 B9 B12 101.15(12) . . . . ?
Fe1 B4 B9 B12 -5.40(14) . . . . ?
C1 B4 B9 B10 -1.34(14) . . . . ?
B8 B4 B9 B10 -100.93(12) . . . . ?
B5 B4 B9 B10 37.95(11) . . . . ?
Fe1 B4 B9 B10 -68.60(13) . . . . ?
C1 B4 B9 B8 99.59(11) . . . . ?
B5 B4 B9 B8 138.88(11) . . . . ?
Fe1 B4 B9 B8 32.33(10) . . . . ?
N1 B8 B9 B5 157.30(12) . . . . ?
B7 B8 B9 B5 -62.59(13) . . . . ?
B4 B8 B9 B5 37.10(10) . . . . ?
B12 B8 B9 B5 -100.43(12) . . . . ?
Fe1 B8 B9 B5 6.48(14) . . . . ?
N1 B8 B9 B12 -102.26(13) . . . . ?
B7 B8 B9 B12 37.85(10) . . . . ?
B4 B8 B9 B12 137.53(11) . . . . ?
Fe1 B8 B9 B12 106.91(11) . . . . ?
N1 B8 B9 B10 -138.92(12) . . . . ?
B7 B8 B9 B10 1.19(14) . . . . ?
B4 B8 B9 B10 100.88(12) . . . . ?
B12 B8 B9 B10 -36.65(11) . . . . ?
Fe1 B8 B9 B10 70.26(13) . . . . ?
N1 B8 B9 B4 120.20(14) . . . . ?
B7 B8 B9 B4 -99.68(12) . . . . ?
B12 B8 B9 B4 -137.53(11) . . . . ?
Fe1 B8 B9 B4 -30.62(9) . . . . ?
C1 B6 B10 B5 39.92(10) . . . . ?
C2 B6 B10 B5 97.92(12) . . . . ?
B11 B6 B10 B5 137.08(12) . . . . ?
C1 B6 B10 B11 -97.16(12) . . . . ?
C2 B6 B10 B11 -39.15(10) . . . . ?
B5 B6 B10 B11 -137.08(12) . . . . ?
C1 B6 B10 B12 -60.04(13) . . . . ?
C2 B6 B10 B12 -2.03(14) . . . . ?
B5 B6 B10 B12 -99.95(12) . . . . ?
B11 B6 B10 B12 37.12(11) . . . . ?
C1 B6 B10 B9 3.30(14) . . . . ?
C2 B6 B10 B9 61.30(13) . . . . ?
B5 B6 B10 B9 -36.62(11) . . . . ?
B11 B6 B10 B9 100.46(12) . . . . ?
C1 B5 B10 B6 -40.07(10) . . . . ?
B9 B5 B10 B6 -138.56(12) . . . . ?
B4 B5 B10 B6 -100.14(12) . . . . ?
C1 B5 B10 B11 -1.94(14) . . . . ?
B9 B5 B10 B11 -100.43(12) . . . . ?
B6 B5 B10 B11 38.13(11) . . . . ?
B4 B5 B10 B11 -62.01(14) . . . . ?
C1 B5 B10 B12 60.85(13) . . . . ?
B9 B5 B10 B12 -37.64(10) . . . . ?
B6 B5 B10 B12 100.92(12) . . . . ?
B4 B5 B10 B12 0.78(15) . . . . ?
C1 B5 B10 B9 98.49(11) . . . . ?
B6 B5 B10 B9 138.56(12) . . . . ?
B4 B5 B10 B9 38.42(11) . . . . ?
B5 B9 B10 B6 36.85(11) . . . . ?
B12 B9 B10 B6 -100.82(12) . . . . ?
B4 B9 B10 B6 -1.26(15) . . . . ?
B8 B9 B10 B6 -64.12(14) . . . . ?
B12 B9 B10 B5 -137.67(11) . . . . ?
B4 B9 B10 B5 -38.11(11) . . . . ?
B8 B9 B10 B5 -100.97(12) . . . . ?
B5 B9 B10 B11 100.06(12) . . . . ?
B12 B9 B10 B11 -37.61(10) . . . . ?
B4 B9 B10 B11 61.95(14) . . . . ?
B8 B9 B10 B11 -0.91(15) . . . . ?
B5 B9 B10 B12 137.67(11) . . . . ?
B4 B9 B10 B12 99.56(12) . . . . ?
B8 B9 B10 B12 36.70(11) . . . . ?
C1 C2 B11 B6 38.41(11) . . . . ?
B7 C2 B11 B6 142.71(11) . . . . ?
Fe1 C2 B11 B6 114.23(12) . . . . ?
C1 C2 B11 B12 -63.96(13) . . . . ?
B7 C2 B11 B12 40.34(10) . . . . ?
B6 C2 B11 B12 -102.37(12) . . . . ?
Fe1 C2 B11 B12 11.86(15) . . . . ?
C1 C2 B11 B10 -1.42(14) . . . . ?
B7 C2 B11 B10 102.88(12) . . . . ?
B6 C2 B11 B10 -39.83(10) . . . . ?
Fe1 C2 B11 B10 74.40(14) . . . . ?
C1 C2 B11 B7 -104.30(12) . . . . ?
B6 C2 B11 B7 -142.71(11) . . . . ?
Fe1 C2 B11 B7 -28.48(11) . . . . ?
C1 B6 B11 C2 -34.07(10) . . . . ?
B10 B6 B11 C2 -134.19(12) . . . . ?
B5 B6 B11 C2 -95.49(12) . . . . ?
C1 B6 B11 B12 62.77(14) . . . . ?
C2 B6 B11 B12 96.84(12) . . . . ?
B10 B6 B11 B12 -37.35(11) . . . . ?
B5 B6 B11 B12 1.35(15) . . . . ?
C1 B6 B11 B10 100.12(12) . . . . ?
C2 B6 B11 B10 134.19(12) . . . . ?
B5 B6 B11 B10 38.70(11) . . . . ?
C1 B6 B11 B7 -1.36(14) . . . . ?
C2 B6 B11 B7 32.71(10) . . . . ?
B10 B6 B11 B7 -101.48(12) . . . . ?
B5 B6 B11 B7 -62.78(14) . . . . ?
B6 B10 B11 C2 40.11(10) . . . . ?
B5 B10 B11 C2 2.06(14) . . . . ?
B12 B10 B11 C2 -98.14(12) . . . . ?
B9 B10 B11 C2 -60.36(14) . . . . ?
B5 B10 B11 B6 -38.05(11) . . . . ?
B12 B10 B11 B6 -138.25(12) . . . . ?
B9 B10 B11 B6 -100.47(12) . . . . ?
B6 B10 B11 B12 138.25(12) . . . . ?
B5 B10 B11 B12 100.20(12) . . . . ?
B9 B10 B11 B12 37.78(10) . . . . ?
B6 B10 B11 B7 100.76(12) . . . . ?
B5 B10 B11 B7 62.71(14) . . . . ?
B12 B10 B11 B7 -37.49(10) . . . . ?
B9 B10 B11 B7 0.29(15) . . . . ?
B8 B7 B11 C2 97.15(11) . . . . ?
B12 B7 B11 C2 134.01(11) . . . . ?
Fe1 B7 B11 C2 24.56(9) . . . . ?
C2 B7 B11 B6 -33.59(10) . . . . ?
B8 B7 B11 B6 63.56(14) . . . . ?
B12 B7 B11 B6 100.42(12) . . . . ?
Fe1 B7 B11 B6 -9.03(15) . . . . ?
C2 B7 B11 B12 -134.01(11) . . . . ?
B8 B7 B11 B12 -36.86(10) . . . . ?
Fe1 B7 B11 B12 -109.45(11) . . . . ?
C2 B7 B11 B10 -96.70(12) . . . . ?
B8 B7 B11 B10 0.45(14) . . . . ?
B12 B7 B11 B10 37.31(10) . . . . ?
Fe1 B7 B11 B10 -72.14(13) . . . . ?
C2 B11 B12 B10 99.68(12) . . . . ?
B6 B11 B12 B10 37.02(11) . . . . ?
B7 B11 B12 B10 138.63(11) . . . . ?
C2 B11 B12 B9 61.80(14) . . . . ?
B6 B11 B12 B9 -0.86(15) . . . . ?
B10 B11 B12 B9 -37.88(11) . . . . ?
B7 B11 B12 B9 100.75(12) . . . . ?
C2 B11 B12 B8 -2.29(14) . . . . ?
B6 B11 B12 B8 -64.95(14) . . . . ?
B10 B11 B12 B8 -101.97(12) . . . . ?
B7 B11 B12 B8 36.66(10) . . . . ?
C2 B11 B12 B7 -38.94(10) . . . . ?
B6 B11 B12 B7 -101.61(12) . . . . ?
B10 B11 B12 B7 -138.63(11) . . . . ?
B6 B10 B12 B11 -37.26(11) . . . . ?
B5 B10 B12 B11 -100.29(12) . . . . ?
B9 B10 B12 B11 -137.59(12) . . . . ?
B6 B10 B12 B9 100.32(12) . . . . ?
B5 B10 B12 B9 37.30(10) . . . . ?
B11 B10 B12 B9 137.59(12) . . . . ?
B6 B10 B12 B8 63.20(14) . . . . ?
B5 B10 B12 B8 0.17(14) . . . . ?
B11 B10 B12 B8 100.46(12) . . . . ?
B9 B10 B12 B8 -37.13(10) . . . . ?
B6 B10 B12 B7 0.18(15) . . . . ?
B5 B10 B12 B7 -62.84(13) . . . . ?
B11 B10 B12 B7 37.44(10) . . . . ?
B9 B10 B12 B7 -100.14(12) . . . . ?
B5 B9 B12 B11 0.05(15) . . . . ?
B10 B9 B12 B11 37.91(11) . . . . ?
B4 B9 B12 B11 -63.77(14) . . . . ?
B8 B9 B12 B11 -101.19(12) . . . . ?
B5 B9 B12 B10 -37.85(11) . . . . ?
B4 B9 B12 B10 -101.67(12) . . . . ?
B8 B9 B12 B10 -139.09(12) . . . . ?
B5 B9 B12 B8 101.24(12) . . . . ?
B10 B9 B12 B8 139.09(12) . . . . ?
B4 B9 B12 B8 37.42(10) . . . . ?
B5 B9 B12 B7 64.01(14) . . . . ?
B10 B9 B12 B7 101.86(12) . . . . ?
B4 B9 B12 B7 0.19(14) . . . . ?
B8 B9 B12 B7 -37.23(10) . . . . ?
N1 B8 B12 B11 -150.02(11) . . . . ?
B7 B8 B12 B11 -37.22(10) . . . . ?
B4 B8 B12 B11 62.75(13) . . . . ?
B9 B8 B12 B11 100.69(12) . . . . ?
Fe1 B8 B12 B11 -6.16(14) . . . . ?
N1 B8 B12 B10 146.18(11) . . . . ?
B7 B8 B12 B10 -101.02(12) . . . . ?
B4 B8 B12 B10 -1.05(14) . . . . ?
B9 B8 B12 B10 36.89(10) . . . . ?
Fe1 B8 B12 B10 -69.95(13) . . . . ?
N1 B8 B12 B9 109.29(12) . . . . ?
B7 B8 B12 B9 -137.91(11) . . . . ?
B4 B8 B12 B9 -37.94(10) . . . . ?
Fe1 B8 B12 B9 -106.84(11) . . . . ?
N1 B8 B12 B7 -112.80(12) . . . . ?
B4 B8 B12 B7 99.97(11) . . . . ?
B9 B8 B12 B7 137.91(11) . . . . ?
Fe1 B8 B12 B7 31.07(9) . . . . ?
C2 B7 B12 B11 39.03(10) . . . . ?
B8 B7 B12 B11 138.69(11) . . . . ?
Fe1 B7 B12 B11 105.92(11) . . . . ?
C2 B7 B12 B10 1.78(14) . . . . ?
B8 B7 B12 B10 101.44(12) . . . . ?
B11 B7 B12 B10 -37.25(10) . . . . ?
Fe1 B7 B12 B10 68.67(13) . . . . ?
C2 B7 B12 B9 -61.83(13) . . . . ?
B8 B7 B12 B9 37.83(10) . . . . ?
B11 B7 B12 B9 -100.86(12) . . . . ?
Fe1 B7 B12 B9 5.06(14) . . . . ?
C2 B7 B12 B8 -99.66(11) . . . . ?
B11 B7 B12 B8 -138.69(11) . . . . ?
Fe1 B7 B12 B8 -32.77(9) . . . . ?
B8 N1 C3 N2 2.3(2) . . . . ?
B8 N1 C3 C4 -174.98(13) . . . . ?
C6 N2 C3 N1 -178.18(13) . . . . ?
C6 N2 C3 C4 -0.9(2) . . . . ?
N1 C3 C4 C5 97.66(15) . . . . ?
N2 C3 C4 C5 -79.57(17) . . . . ?
C3 N2 C6 C7 134.88(15) . . . . ?
N2 C6 C7 C8 177.81(11) . . . . ?
C6 C7 C8 O1 64.79(16) . . . . ?
